data_4128112
loop_
_publ_author_name
'Liu, Zhenxing'
'Xu, Chaofan'
'Del Pozo, Juan'
'Torker, Sebastian'
'Hoveyda, Amir H.'

_publ_section_title
;
 Ru-Based Catechothiolate Complexes Bearing an Unsaturated NHC Ligand:
 Effective Cross-Metathesis Catalysts for Synthesis of (
 Z)-\a,\b-Unsaturated Esters, Carboxylic Acids, and Primary, Secondary,
 and Weinreb Amides.
;
_journal_issue 17
_journal_name_full 'Journal of the American Chemical Society'
_journal_page_first 7137
_journal_page_last 7146
_journal_paper_doi 10.1021/jacs.9b02318
_journal_volume 141
_journal_year 2019
_chemical_formula_moiety '2(C33 H28 Cl2 F2 N2 O Ru S2), C H4 O'
_chemical_formula_sum 'C67 H60 Cl4 F4 N4 O3 Ru2 S4'
_chemical_formula_weight 1517.37
_space_group_crystal_system monoclinic
_space_group_IT_number 14
_space_group_name_Hall '-P 2ybc'
_space_group_name_H-M_alt 'P 1 21/c 1'
_symmetry_space_group_name_Hall '-P 2ybc'
_symmetry_space_group_name_H-M 'P 1 21/c 1'
_atom_sites_solution_hydrogens mixed
_atom_sites_solution_primary dual
_atom_sites_solution_secondary difmap
_audit_creation_method SHELXL-2016/6
_cell_angle_alpha 90
_cell_angle_beta 107.801(2)
_cell_angle_gamma 90
_cell_formula_units_Z 4
_cell_length_a 15.3861(7)
_cell_length_b 17.6259(8)
_cell_length_c 24.9415(12)
_cell_measurement_reflns_used 9708
_cell_measurement_temperature 100(2)
_cell_measurement_theta_max 69.85
_cell_measurement_theta_min 3.12
_cell_volume 6440.1(5)
_computing_cell_refinement 'SAINT (Bruker, 2014)'
_computing_data_collection 'APEX2 (Bruker, 2014)'
_computing_data_reduction 'SAINT (Bruker, 2014)'
_computing_molecular_graphics 'Bruker SHELXTL'
_computing_publication_material 'Bruker SHELXTL'
_computing_structure_refinement 'SHELXL-2016/6 (Sheldrick, 2016)'
_computing_structure_solution 'SHELXT 2016/6 (Sheldrick, 2016)'
_diffrn_ambient_temperature 100(2)
_diffrn_measured_fraction_theta_full 0.989
_diffrn_measured_fraction_theta_max 0.960
_diffrn_measurement_device_type 'Bruker Kappa DUO CCD diffractometer'
_diffrn_measurement_method '\f and \w scans'
_diffrn_radiation_monochromator mirrors
_diffrn_radiation_type CuK\a
_diffrn_radiation_wavelength 1.54178
_diffrn_reflns_av_R_equivalents 0.0322
_diffrn_reflns_av_unetI/netI 0.0252
_diffrn_reflns_Laue_measured_fraction_full 0.989
_diffrn_reflns_Laue_measured_fraction_max 0.960
_diffrn_reflns_limit_h_max 17
_diffrn_reflns_limit_h_min -18
_diffrn_reflns_limit_k_max 20
_diffrn_reflns_limit_k_min -21
_diffrn_reflns_limit_l_max 30
_diffrn_reflns_limit_l_min -29
_diffrn_reflns_number 45349
_diffrn_reflns_point_group_measured_fraction_full 0.989
_diffrn_reflns_point_group_measured_fraction_max 0.960
_diffrn_reflns_theta_full 67.679
_diffrn_reflns_theta_max 70.102
_diffrn_reflns_theta_min 3.016
_diffrn_source 'microfocus sealed tube'
_diffrn_source_type 'Incoatec I\uS'
_exptl_absorpt_coefficient_mu 7.049
_exptl_absorpt_correction_T_max 0.7533
_exptl_absorpt_correction_T_min 0.5333
_exptl_absorpt_correction_type multi-scan
_exptl_absorpt_process_details
;
Sheldrick, G.M. (2016). SADABS. Bruker AXS Inc. Madison, WI USA.
;
_exptl_crystal_colour dark-brown
_exptl_crystal_density_diffrn 1.565
_exptl_crystal_density_meas ?
_exptl_crystal_density_method none
_exptl_crystal_description plate
_exptl_crystal_F_000 3080
_exptl_crystal_size_max 0.220
_exptl_crystal_size_mid 0.160
_exptl_crystal_size_min 0.070
_refine_diff_density_max 1.461
_refine_diff_density_min -1.083
_refine_diff_density_rms 0.084
_refine_ls_extinction_method none
_refine_ls_goodness_of_fit_ref 1.025
_refine_ls_hydrogen_treatment mixed
_refine_ls_matrix_type full
_refine_ls_number_parameters 824
_refine_ls_number_reflns 11751
_refine_ls_number_restraints 790
_refine_ls_restrained_S_all 1.002
_refine_ls_R_factor_all 0.0361
_refine_ls_R_factor_gt 0.0350
_refine_ls_shift/su_max 0.002
_refine_ls_shift/su_mean 0.000
_refine_ls_structure_factor_coef Fsqd
_refine_ls_weighting_details 'w=1/[\s^2^(Fo^2^)+(0.0428P)^2^+14.3216P] where P=(Fo^2^+2Fc^2^)/3'
_refine_ls_weighting_scheme calc
_refine_ls_wR_factor_gt 0.0905
_refine_ls_wR_factor_ref 0.0914
_reflns_Friedel_coverage 0.000
_reflns_number_gt 11311
_reflns_number_total 11751
_reflns_threshold_expression 'I > 2\s(I)'
_cod_data_source_file ja9b02318_si_003.cif
_cod_data_source_block C33H28Cl2F2N2ORuS2
_cod_depositor_comments
;
The following automatic conversions were performed:

'_exptl_crystal_density_meas' value 'not measured' was changed to '?'
- the value is perceived as not measured.

Automatic conversion script
Id: cif_fix_values 4973 2017-02-22 13:04:09Z antanas 
;
_cod_database_code 4128112
_shelx_shelxl_version_number 2016/6
_shelx_space_group_comment
;
The symmetry employed for this shelxl refinement is uniquely defined
by the following loop, which should always be used as a source of
symmetry information in preference to the above space-group names.
They are only intended as comments.
;
_shelx_estimated_absorpt_t_min 0.306
_shelx_estimated_absorpt_t_max 0.638

loop_
_space_group_symop_operation_xyz
'x, y, z'
'-x, y+1/2, -z+1/2'
'-x, -y, -z'
'x, -y-1/2, z-1/2'

loop_
_atom_site_label
_atom_site_type_symbol
_atom_site_fract_x
_atom_site_fract_y
_atom_site_fract_z
_atom_site_U_iso_or_equiv
_atom_site_adp_type
_atom_site_occupancy
_atom_site_site_symmetry_order
_atom_site_calc_flag
_atom_site_refinement_flags_posn
_atom_site_refinement_flags_adp
_atom_site_refinement_flags_occupancy
_atom_site_disorder_assembly
_atom_site_disorder_group
Ru1 Ru 0.00716(2) 0.36544(2) 0.27700(2) 0.01767(7) Uani 1 1 d . . . . .
Cl1 Cl 0.26601(6) 0.16193(5) 0.38308(3) 0.0352(3) Uani 0.926(3) 1 d D . P A 1
H31 H 0.121(3) 0.203(3) 0.5216(7) 0.042 Uiso 0.926(3) 1 d D U P A 1
Cl1X Cl 0.1456(11) 0.1826(11) 0.5467(5) 0.067(5) Uani 0.074(3) 1 d D . P A 2
H29X H 0.235(10) 0.19(2) 0.396(4) 0.081 Uiso 0.074(3) 1 d D U P A 2
Cl2 Cl -0.01290(6) 0.31101(6) 0.48515(3) 0.0413(2) Uani 1 1 d . . . . .
S1 S 0.12689(4) 0.28481(4) 0.31022(3) 0.02112(14) Uani 1 1 d . . . . .
S2 S -0.01574(5) 0.35949(4) 0.36222(3) 0.02340(15) Uani 1 1 d . . . . .
F1 F 0.20216(13) 0.49823(12) 0.32653(8) 0.0374(4) Uani 1 1 d . . . . .
F2 F -0.06039(14) 0.49531(13) 0.11534(8) 0.0448(5) Uani 1 1 d . . . . .
O1 O 0.01650(13) 0.35350(11) 0.18687(8) 0.0218(4) Uani 1 1 d . . . . .
N1 N 0.01982(17) 0.53619(14) 0.30018(10) 0.0268(5) Uani 1 1 d . . . . .
N2 N -0.08034(17) 0.51670(14) 0.22042(11) 0.0269(5) Uani 1 1 d . . . . .
C1 C -0.02540(19) 0.47927(16) 0.26570(12) 0.0224(6) Uani 1 1 d . . . . .
C2 C -0.0046(2) 0.60664(19) 0.27597(15) 0.0389(8) Uani 1 1 d . . . . .
H2 H 0.019062 0.654316 0.291524 0.047 Uiso 1 1 calc R U . . .
C3 C -0.0681(3) 0.59460(18) 0.22626(15) 0.0393(8) Uani 1 1 d . . . . .
H3 H -0.098907 0.632219 0.200036 0.047 Uiso 1 1 calc R U . . .
C4 C 0.0766(2) 0.52827(17) 0.35770(12) 0.0273(6) Uani 1 1 d . . . . .
C5 C 0.1675(2) 0.50930(17) 0.36970(13) 0.0284(6) Uani 1 1 d . . . . .
C6 C 0.2239(2) 0.50047(19) 0.42377(13) 0.0321(7) Uani 1 1 d . . . . .
H6 H 0.286163 0.486815 0.431165 0.038 Uiso 1 1 calc R U . . .
C7 C 0.1870(2) 0.51210(19) 0.46724(14) 0.0343(7) Uani 1 1 d . . . . .
H7 H 0.224503 0.506318 0.505110 0.041 Uiso 1 1 calc R U . . .
C8 C 0.0964(2) 0.5320(2) 0.45637(14) 0.0367(7) Uani 1 1 d . . . . .
H8 H 0.072704 0.540110 0.486888 0.044 Uiso 1 1 calc R U . . .
C9 C 0.0390(2) 0.54039(19) 0.40108(14) 0.0333(7) Uani 1 1 d . . . . .
C10 C -0.0608(2) 0.5584(3) 0.38921(16) 0.0463(9) Uani 1 1 d . . . . .
H10A H -0.075401 0.605261 0.367132 0.069 Uiso 1 1 calc R U . . .
H10B H -0.074306 0.565013 0.424850 0.069 Uiso 1 1 calc R U . . .
H10C H -0.097554 0.516631 0.367916 0.069 Uiso 1 1 calc R U . . .
C11 C -0.1519(2) 0.48345(16) 0.17545(13) 0.0272(6) Uani 1 1 d . . . . .
C12 C -0.2347(2) 0.46461(18) 0.18411(15) 0.0341(7) Uani 1 1 d . . . . .
C13 C -0.3023(2) 0.4331(2) 0.13887(17) 0.0439(9) Uani 1 1 d . . . . .
H13 H -0.359012 0.418907 0.143630 0.053 Uiso 1 1 calc R U . . .
C14 C -0.2884(3) 0.4222(2) 0.08736(17) 0.0475(9) Uani 1 1 d . . . . .
H14 H -0.335251 0.399663 0.057531 0.057 Uiso 1 1 calc R U . . .
C15 C -0.2080(3) 0.4432(2) 0.07843(15) 0.0435(9) Uani 1 1 d . . . . .
H15 H -0.198900 0.436774 0.042702 0.052 Uiso 1 1 calc R U . . .
C16 C -0.1409(2) 0.47398(18) 0.12317(14) 0.0330(7) Uani 1 1 d . . . . .
C17 C -0.2496(2) 0.4799(2) 0.23976(16) 0.0421(8) Uani 1 1 d . . . . .
H17A H -0.310138 0.461508 0.238882 0.063 Uiso 1 1 calc R U . . .
H17B H -0.245617 0.534569 0.247185 0.063 Uiso 1 1 calc R U . . .
H17C H -0.202788 0.453545 0.269598 0.063 Uiso 1 1 calc R U . . .
C18 C -0.10121(19) 0.31744(16) 0.24036(12) 0.0213(5) Uani 1 1 d . . . . .
H18 H -0.146105 0.310532 0.258939 0.026 Uiso 1 1 calc R U . . .
C19 C -0.11800(19) 0.29019(16) 0.18317(12) 0.0215(6) Uani 1 1 d . . . . .
C20 C -0.1934(2) 0.24594(17) 0.15530(13) 0.0267(6) Uani 1 1 d . . . . .
H20 H -0.237597 0.233976 0.173496 0.032 Uiso 1 1 calc R U . . .
C21 C -0.2045(2) 0.21925(19) 0.10147(13) 0.0311(7) Uani 1 1 d . . . . .
H21 H -0.255613 0.188527 0.082987 0.037 Uiso 1 1 calc R U . . .
C22 C -0.1410(2) 0.23752(19) 0.07485(13) 0.0323(7) Uani 1 1 d . . . . .
H22 H -0.149307 0.219496 0.037727 0.039 Uiso 1 1 calc R U . . .
C23 C -0.0648(2) 0.28190(19) 0.10114(13) 0.0290(6) Uani 1 1 d . . . . .
H23 H -0.021198 0.293833 0.082443 0.035 Uiso 1 1 calc R U . . .
C24 C -0.05415(19) 0.30816(16) 0.15514(12) 0.0219(6) Uani 1 1 d . . . . .
C25 C 0.0911(2) 0.37129(19) 0.16320(13) 0.0286(6) Uani 1 1 d . . . . .
H25 H 0.064378 0.385682 0.122703 0.034 Uiso 1 1 calc R U . . .
C26 C 0.1515(2) 0.3026(2) 0.16735(15) 0.0376(8) Uani 1 1 d . . . . .
H26A H 0.200901 0.314754 0.151590 0.056 Uiso 1 1 calc R U . . .
H26B H 0.177576 0.287984 0.206952 0.056 Uiso 1 1 calc R U . . .
H26C H 0.115265 0.260482 0.146213 0.056 Uiso 1 1 calc R U . . .
C27 C 0.1411(2) 0.4385(2) 0.19560(14) 0.0353(7) Uani 1 1 d . . . . .
H27A H 0.191546 0.452486 0.181285 0.053 Uiso 1 1 calc R U . . .
H27B H 0.098913 0.481424 0.190989 0.053 Uiso 1 1 calc R U . . .
H27C H 0.165284 0.425406 0.235601 0.053 Uiso 1 1 calc R U . . .
C28 C 0.1246(2) 0.25765(17) 0.37772(12) 0.0235(6) Uani 1 1 d . . . . .
C29 C 0.1859(2) 0.20281(19) 0.40956(13) 0.0321(7) Uani 1 1 d D . . . .
C30 C 0.1832(2) 0.1803(2) 0.46203(15) 0.0412(8) Uani 1 1 d . . . . .
H30 H 0.223800 0.142448 0.482541 0.049 Uiso 1 1 calc R U . . .
C31 C 0.1207(3) 0.2137(2) 0.48431(14) 0.0400(8) Uani 1 1 d D . . . .
C32 C 0.0624(2) 0.2681(2) 0.45430(13) 0.0312(7) Uani 1 1 d . . . . .
C33 C 0.0609(2) 0.29126(17) 0.40030(12) 0.0241(6) Uani 1 1 d . . . . .
Ru2 Ru 0.48366(2) 0.75490(2) 0.28967(2) 0.01856(7) Uani 1 1 d . . . . .
Cl3 Cl 0.6706(6) 0.9810(3) 0.4238(2) 0.0529(13) Uani 0.540(16) 1 d D . P . .
Cl3X Cl 0.6986(6) 0.9666(4) 0.4187(3) 0.0582(14) Uani 0.460(16) 1 d D . P . .
Cl4 Cl 0.42991(7) 0.74915(7) 0.49283(4) 0.0562(3) Uani 1 1 d . . . . .
S3 S 0.58252(5) 0.84644(4) 0.33472(3) 0.03079(17) Uani 1 1 d . . . . .
S4 S 0.44259(5) 0.74056(4) 0.36846(3) 0.02562(15) Uani 1 1 d . . . . .
F3 F 0.45633(17) 0.63893(13) 0.12778(9) 0.0514(6) Uani 1 1 d . . . . .
F4 F 0.71559(14) 0.63370(13) 0.33471(9) 0.0451(5) Uani 1 1 d . . . . .
O2 O 0.50785(13) 0.77987(12) 0.20546(8) 0.0236(4) Uani 1 1 d . . . . .
N3 N 0.43493(19) 0.59923(14) 0.23002(11) 0.0289(5) Uani 1 1 d . . . . .
N4 N 0.53635(18) 0.58728(14) 0.31067(11) 0.0266(5) Uani 1 1 d . . . . .
C34 C 0.4804(2) 0.63967(16) 0.27634(12) 0.0233(6) Uani 1 1 d . . . . .
C35 C 0.4623(3) 0.52355(18) 0.23474(15) 0.0388(8) Uani 1 1 d . . . . .
H35 H 0.440035 0.484580 0.207699 0.047 Uiso 1 1 calc R U . . .
C36 C 0.5261(3) 0.51654(18) 0.28495(15) 0.0379(8) Uani 1 1 d . . . . .
H36 H 0.558270 0.471562 0.300133 0.046 Uiso 1 1 calc R U . . .
C37 C 0.3595(2) 0.62640(18) 0.18463(13) 0.0323(7) Uani 1 1 d . . . . .
C38 C 0.3713(3) 0.6454(2) 0.13344(14) 0.0397(8) Uani 1 1 d . . . . .
C39 C 0.3001(3) 0.6705(2) 0.08841(15) 0.0506(10) Uani 1 1 d . . . . .
H39 H 0.309531 0.683257 0.053599 0.061 Uiso 1 1 calc R U . . .
C40 C 0.2157(3) 0.6765(2) 0.09536(17) 0.0550(11) Uani 1 1 d . . . . .
H40 H 0.165885 0.693836 0.064910 0.066 Uiso 1 1 calc R U . . .
C41 C 0.2013(3) 0.6577(2) 0.14585(18) 0.0497(9) Uani 1 1 d . . . . .
H41 H 0.141967 0.662632 0.149607 0.060 Uiso 1 1 calc R U . . .
C42 C 0.2731(2) 0.63164(19) 0.19141(15) 0.0363(7) Uani 1 1 d . . . . .
C43 C 0.2594(2) 0.6103(2) 0.24650(15) 0.0381(8) Uani 1 1 d . . . . .
H43A H 0.279135 0.557741 0.255804 0.057 Uiso 1 1 calc R U . . .
H43B H 0.194568 0.614986 0.243480 0.057 Uiso 1 1 calc R U . . .
H43C H 0.295372 0.644116 0.276187 0.057 Uiso 1 1 calc R U . . .
C44 C 0.5921(2) 0.60139(17) 0.36758(13) 0.0302(6) Uani 1 1 d . . . . .
C45 C 0.5573(2) 0.58868(19) 0.41218(14) 0.0340(7) Uani 1 1 d . . . . .
C46 C 0.6117(3) 0.6110(2) 0.46598(15) 0.0403(8) Uani 1 1 d . . . . .
H46 H 0.589190 0.604288 0.497137 0.048 Uiso 1 1 calc R U . . .
C47 C 0.6963(3) 0.6422(2) 0.47466(16) 0.0445(9) Uani 1 1 d . . . . .
H47 H 0.730242 0.658776 0.511329 0.053 Uiso 1 1 calc R U . . .
C48 C 0.7334(3) 0.6499(2) 0.43074(16) 0.0436(8) Uani 1 1 d . . . . .
H48 H 0.793304 0.669263 0.437072 0.052 Uiso 1 1 calc R U . . .
C49 C 0.6808(2) 0.62869(19) 0.37798(15) 0.0356(7) Uani 1 1 d . . . . .
C50 C 0.4652(3) 0.5538(2) 0.40311(15) 0.0416(8) Uani 1 1 d . . . . .
H50A H 0.452844 0.549476 0.439286 0.062 Uiso 1 1 calc R U . . .
H50B H 0.418486 0.585815 0.377577 0.062 Uiso 1 1 calc R U . . .
H50C H 0.463862 0.503225 0.386530 0.062 Uiso 1 1 calc R U . . .
C51 C 0.37045(19) 0.78860(16) 0.24608(12) 0.0227(6) Uani 1 1 d . . . . .
H51 H 0.320002 0.786309 0.260444 0.027 Uiso 1 1 calc R U . . .
C52 C 0.3580(2) 0.81851(16) 0.19011(12) 0.0230(6) Uani 1 1 d . . . . .
C53 C 0.2765(2) 0.84994(18) 0.15595(13) 0.0280(6) Uani 1 1 d . . . . .
H53 H 0.224845 0.852213 0.169173 0.034 Uiso 1 1 calc R U . . .
C54 C 0.2703(2) 0.8779(2) 0.10275(13) 0.0336(7) Uani 1 1 d . . . . .
H54 H 0.214698 0.899265 0.079761 0.040 Uiso 1 1 calc R U . . .
C55 C 0.3458(2) 0.8745(2) 0.08343(13) 0.0342(7) Uani 1 1 d . . . . .
H55 H 0.341498 0.894076 0.047223 0.041 Uiso 1 1 calc R U . . .
C56 C 0.4271(2) 0.84307(19) 0.11612(13) 0.0300(7) Uani 1 1 d . . . . .
H56 H 0.478484 0.840936 0.102577 0.036 Uiso 1 1 calc R U . . .
C57 C 0.4326(2) 0.81479(16) 0.16880(12) 0.0235(6) Uani 1 1 d . . . . .
C58 C 0.5927(2) 0.77579(19) 0.18949(14) 0.0293(7) Uani 1 1 d . . . . .
H58 H 0.577529 0.761350 0.148899 0.035 Uiso 1 1 calc R U . . .
C59 C 0.6391(2) 0.8527(2) 0.19870(16) 0.0363(8) Uani 1 1 d . . . . .
H59A H 0.695412 0.850159 0.188146 0.055 Uiso 1 1 calc R U . . .
H59B H 0.598139 0.890708 0.175419 0.055 Uiso 1 1 calc R U . . .
H59C H 0.653873 0.866837 0.238473 0.055 Uiso 1 1 calc R U . . .
C60 C 0.6494(2) 0.7142(2) 0.22552(15) 0.0348(7) Uani 1 1 d . . . . .
H60A H 0.660896 0.726829 0.265353 0.052 Uiso 1 1 calc R U . . .
H60B H 0.707717 0.709945 0.217453 0.052 Uiso 1 1 calc R U . . .
H60C H 0.616663 0.665857 0.217195 0.052 Uiso 1 1 calc R U . . .
C61 C 0.5635(2) 0.85783(18) 0.40035(14) 0.0363(8) Uani 1 1 d . . . . .
C62 C 0.6070(3) 0.9140(2) 0.43866(16) 0.0508(10) Uani 1 1 d D . . . .
C63 C 0.5923(3) 0.9217(3) 0.49077(16) 0.0595(12) Uani 1 1 d . . . . .
H63 H 0.620478 0.962157 0.515099 0.071 Uiso 1 1 calc R U . . .
C64 C 0.5377(3) 0.8716(3) 0.50706(16) 0.0561(11) Uani 1 1 d . . . . .
H64 H 0.528906 0.875581 0.543028 0.067 Uiso 1 1 calc R U . . .
C65 C 0.4956(3) 0.8150(2) 0.47004(14) 0.0439(9) Uani 1 1 d . . . . .
C66 C 0.5042(2) 0.80838(19) 0.41578(13) 0.0319(7) Uani 1 1 d . . . . .
O1S O 0.8925(3) -0.0145(3) 0.46015(15) 0.0088(13) Uiso 0.464(12) 1 d D . P B 1
H1S H 0.837218 -0.006105 0.442969 0.011 Uiso 0.464(12) 1 calc DR U P B 1
C1S C 0.9398(5) 0.0535(5) 0.4697(3) 0.0207(18) Uiso 0.464(12) 1 d . . P B 1
H1S1 H 0.912808 0.087348 0.491487 0.031 Uiso 0.464(12) 1 calc R U P B 1
H1S2 H 0.936202 0.077328 0.433625 0.031 Uiso 0.464(12) 1 calc R U P B 1
H1S3 H 1.003850 0.043921 0.490890 0.031 Uiso 0.464(12) 1 calc R U P B 1
O1T O 0.9159(5) 0.0084(5) 0.4635(2) 0.0426(15) Uiso 0.536(12) 1 d D . P B 2
H1T H 0.936292 -0.029619 0.483748 0.051 Uiso 0.536(12) 1 calc DR U P B 2
C1T C 0.9651(5) 0.0769(4) 0.4906(3) 0.0287(16) Uiso 0.536(12) 1 d . . P B 2
H1T1 H 0.952361 0.086145 0.526169 0.043 Uiso 0.536(12) 1 calc R U P B 2
H1T2 H 0.944789 0.120608 0.465546 0.043 Uiso 0.536(12) 1 calc R U P B 2
H1T3 H 1.030835 0.069537 0.497902 0.043 Uiso 0.536(12) 1 calc R U P B 2

loop_
_atom_site_aniso_label
_atom_site_aniso_U_11
_atom_site_aniso_U_22
_atom_site_aniso_U_33
_atom_site_aniso_U_23
_atom_site_aniso_U_13
_atom_site_aniso_U_12
Ru1 0.01983(11) 0.01660(11) 0.01593(11) 0.00111(7) 0.00451(8) 0.00019(8)
Cl1 0.0292(4) 0.0416(5) 0.0301(4) 0.0057(3) 0.0020(3) 0.0130(4)
Cl1X 0.070(10) 0.093(12) 0.038(6) 0.029(7) 0.014(6) 0.015(8)
Cl2 0.0459(5) 0.0593(5) 0.0225(4) 0.0019(3) 0.0158(3) 0.0023(4)
S1 0.0210(3) 0.0219(3) 0.0186(3) 0.0009(3) 0.0033(2) 0.0014(3)
S2 0.0282(4) 0.0247(3) 0.0186(3) 0.0004(3) 0.0090(3) 0.0018(3)
F1 0.0336(10) 0.0508(12) 0.0286(9) 0.0051(9) 0.0106(8) -0.0018(9)
F2 0.0413(11) 0.0578(13) 0.0321(10) 0.0095(9) 0.0066(9) -0.0025(10)
O1 0.0219(10) 0.0268(10) 0.0169(9) -0.0008(8) 0.0063(7) -0.0041(8)
N1 0.0293(13) 0.0197(12) 0.0247(12) -0.0008(10) -0.0017(10) -0.0005(10)
N2 0.0288(13) 0.0176(12) 0.0273(12) 0.0037(10) -0.0017(10) -0.0008(10)
C1 0.0227(14) 0.0198(13) 0.0223(13) 0.0012(11) 0.0031(11) -0.0019(11)
C2 0.046(2) 0.0186(15) 0.0400(18) 0.0024(13) -0.0054(15) -0.0038(14)
C3 0.047(2) 0.0172(14) 0.0397(18) 0.0054(13) -0.0077(15) -0.0021(13)
C4 0.0322(15) 0.0198(14) 0.0234(14) -0.0018(11) -0.0013(12) -0.0015(12)
C5 0.0332(16) 0.0243(15) 0.0265(14) 0.0012(12) 0.0072(12) -0.0042(12)
C6 0.0286(16) 0.0302(16) 0.0312(15) 0.0007(13) -0.0001(12) -0.0019(13)
C7 0.0398(18) 0.0309(17) 0.0249(15) -0.0022(13) -0.0011(13) -0.0015(14)
C8 0.0443(19) 0.0366(18) 0.0272(16) -0.0095(14) 0.0082(14) 0.0003(15)
C9 0.0343(17) 0.0291(16) 0.0324(16) -0.0075(13) 0.0043(13) 0.0018(13)
C10 0.0367(19) 0.060(2) 0.0396(19) -0.0136(18) 0.0074(15) 0.0111(18)
C11 0.0274(15) 0.0183(14) 0.0277(14) 0.0028(11) -0.0038(12) 0.0013(11)
C12 0.0286(16) 0.0236(15) 0.0424(18) 0.0043(13) -0.0007(13) 0.0034(13)
C13 0.0282(17) 0.0307(18) 0.060(2) 0.0032(16) -0.0049(15) -0.0020(14)
C14 0.044(2) 0.0326(18) 0.046(2) -0.0026(16) -0.0160(16) -0.0003(16)
C15 0.047(2) 0.0380(19) 0.0304(17) 0.0016(15) -0.0096(15) 0.0045(16)
C16 0.0347(17) 0.0269(16) 0.0302(15) 0.0066(13) -0.0010(13) 0.0015(13)
C17 0.0334(18) 0.044(2) 0.050(2) 0.0008(17) 0.0146(16) 0.0018(16)
C18 0.0203(13) 0.0209(13) 0.0235(13) 0.0021(11) 0.0077(11) 0.0007(11)
C19 0.0235(14) 0.0187(13) 0.0213(13) 0.0006(11) 0.0052(11) 0.0012(11)
C20 0.0250(15) 0.0268(15) 0.0285(15) -0.0016(12) 0.0082(12) -0.0014(12)
C21 0.0286(16) 0.0309(16) 0.0305(16) -0.0084(13) 0.0041(12) -0.0046(13)
C22 0.0346(17) 0.0368(17) 0.0230(15) -0.0096(13) 0.0051(13) -0.0011(14)
C23 0.0303(16) 0.0343(17) 0.0227(14) -0.0023(12) 0.0086(12) 0.0001(13)
C24 0.0208(13) 0.0218(14) 0.0208(13) -0.0005(11) 0.0028(10) 0.0004(11)
C25 0.0256(15) 0.0392(17) 0.0233(14) 0.0003(13) 0.0111(12) -0.0066(13)
C26 0.0284(16) 0.052(2) 0.0360(18) -0.0060(16) 0.0157(14) 0.0009(15)
C27 0.0321(17) 0.0422(19) 0.0329(17) -0.0011(14) 0.0119(14) -0.0128(15)
C28 0.0244(14) 0.0246(14) 0.0178(13) 0.0004(11) 0.0012(11) -0.0024(11)
C29 0.0313(16) 0.0342(17) 0.0254(15) 0.0011(13) 0.0007(12) 0.0016(13)
C30 0.0386(19) 0.047(2) 0.0306(17) 0.0130(15) -0.0008(14) 0.0077(16)
C31 0.0439(19) 0.052(2) 0.0200(15) 0.0110(15) 0.0038(13) 0.0016(16)
C32 0.0333(17) 0.0383(17) 0.0206(14) -0.0008(13) 0.0065(12) -0.0038(14)
C33 0.0255(14) 0.0253(14) 0.0184(13) 0.0001(11) 0.0021(11) -0.0065(12)
Ru2 0.01994(12) 0.01629(11) 0.01750(11) 0.00022(7) 0.00281(8) -0.00016(8)
Cl3 0.083(3) 0.0283(17) 0.0286(12) 0.0009(12) -0.0100(16) -0.0168(17)
Cl3X 0.081(3) 0.030(2) 0.0415(19) -0.0023(14) -0.0132(18) -0.0161(18)
Cl4 0.0441(5) 0.1022(9) 0.0227(4) 0.0020(4) 0.0108(4) 0.0142(5)
S3 0.0359(4) 0.0214(3) 0.0246(4) 0.0039(3) -0.0062(3) -0.0073(3)
S4 0.0283(4) 0.0300(4) 0.0182(3) 0.0017(3) 0.0066(3) 0.0050(3)
F3 0.0709(15) 0.0560(14) 0.0367(11) -0.0044(10) 0.0303(11) -0.0096(11)
F4 0.0351(11) 0.0568(13) 0.0441(11) 0.0143(10) 0.0133(9) 0.0044(9)
O2 0.0194(9) 0.0287(11) 0.0226(10) 0.0041(8) 0.0066(8) 0.0001(8)
N3 0.0400(15) 0.0224(12) 0.0251(12) -0.0058(10) 0.0114(11) -0.0058(11)
N4 0.0326(13) 0.0194(12) 0.0287(12) 0.0012(10) 0.0107(10) 0.0029(10)
C34 0.0272(15) 0.0227(14) 0.0219(13) -0.0006(11) 0.0103(11) -0.0029(11)
C35 0.059(2) 0.0201(15) 0.0382(18) -0.0083(13) 0.0167(16) -0.0027(15)
C36 0.054(2) 0.0186(15) 0.0425(18) -0.0004(13) 0.0173(16) 0.0050(14)
C37 0.0459(18) 0.0233(15) 0.0240(15) -0.0039(12) 0.0054(13) -0.0092(13)
C38 0.059(2) 0.0347(18) 0.0267(16) -0.0093(14) 0.0143(15) -0.0121(16)
C39 0.080(3) 0.039(2) 0.0257(17) 0.0000(15) 0.0059(17) -0.011(2)
C40 0.067(3) 0.047(2) 0.0368(19) 0.0015(17) -0.0066(18) -0.015(2)
C41 0.043(2) 0.044(2) 0.052(2) -0.0034(18) -0.0017(17) -0.0127(17)
C42 0.0410(18) 0.0301(17) 0.0335(17) -0.0032(13) 0.0052(14) -0.0147(14)
C43 0.0351(18) 0.0424(19) 0.0393(18) 0.0013(15) 0.0149(15) -0.0114(15)
C44 0.0349(16) 0.0215(15) 0.0320(15) 0.0034(12) 0.0071(13) 0.0079(12)
C45 0.0400(18) 0.0266(16) 0.0348(16) 0.0072(13) 0.0106(14) 0.0085(14)
C46 0.0453(19) 0.0388(19) 0.0328(17) 0.0092(15) 0.0062(15) 0.0101(16)
C47 0.049(2) 0.044(2) 0.0325(18) 0.0073(15) -0.0001(15) 0.0073(17)
C48 0.0346(18) 0.045(2) 0.0432(19) 0.0139(16) 0.0004(15) 0.0028(16)
C49 0.0358(17) 0.0327(17) 0.0367(17) 0.0112(14) 0.0087(14) 0.0094(14)
C50 0.052(2) 0.0375(19) 0.0391(19) 0.0079(15) 0.0196(16) 0.0018(16)
C51 0.0228(14) 0.0214(14) 0.0239(14) -0.0007(11) 0.0072(11) -0.0005(11)
C52 0.0258(14) 0.0199(13) 0.0215(13) -0.0002(11) 0.0049(11) -0.0011(11)
C53 0.0257(15) 0.0327(16) 0.0250(14) 0.0033(12) 0.0068(12) 0.0029(13)
C54 0.0294(16) 0.0427(19) 0.0255(15) 0.0095(14) 0.0037(12) 0.0059(14)
C55 0.0376(17) 0.0406(18) 0.0238(15) 0.0110(13) 0.0086(13) 0.0004(14)
C56 0.0307(16) 0.0352(17) 0.0254(15) 0.0043(13) 0.0102(12) -0.0025(13)
C57 0.0242(14) 0.0221(14) 0.0224(13) 0.0019(11) 0.0042(11) -0.0018(11)
C58 0.0238(15) 0.0343(17) 0.0336(16) 0.0076(13) 0.0145(13) 0.0023(13)
C59 0.0236(16) 0.0372(18) 0.050(2) 0.0131(16) 0.0138(14) 0.0000(14)
C60 0.0269(16) 0.0361(18) 0.0453(19) 0.0099(15) 0.0167(14) 0.0061(14)
C61 0.0428(19) 0.0261(16) 0.0252(15) -0.0013(12) -0.0118(13) 0.0100(13)
C62 0.065(3) 0.0303(18) 0.0340(18) 0.0001(15) -0.0183(17) 0.0021(17)
C63 0.077(3) 0.048(2) 0.0279(18) -0.0157(16) -0.0212(17) 0.019(2)
C64 0.053(2) 0.075(3) 0.0268(18) -0.0129(18) -0.0085(16) 0.024(2)
C65 0.0383(19) 0.062(2) 0.0228(15) -0.0039(15) -0.0032(13) 0.0226(17)
C66 0.0339(16) 0.0328(16) 0.0206(14) -0.0021(12) -0.0042(12) 0.0153(13)

loop_
_atom_type_symbol
_atom_type_description
_atom_type_scat_dispersion_real
_atom_type_scat_dispersion_imag
_atom_type_scat_source
C C 0.0181 0.0091 'International Tables Vol C Tables 4.2.6.8 and 6.1.1.4'
H H 0.0000 0.0000 'International Tables Vol C Tables 4.2.6.8 and 6.1.1.4'
Cl Cl 0.3639 0.7018 'International Tables Vol C Tables 4.2.6.8 and 6.1.1.4'
F F 0.0727 0.0534 'International Tables Vol C Tables 4.2.6.8 and 6.1.1.4'
N N 0.0311 0.0180 'International Tables Vol C Tables 4.2.6.8 and 6.1.1.4'
O O 0.0492 0.0322 'International Tables Vol C Tables 4.2.6.8 and 6.1.1.4'
Ru Ru 0.0552 3.2960 'International Tables Vol C Tables 4.2.6.8 and 6.1.1.4'
S S 0.3331 0.5567 'International Tables Vol C Tables 4.2.6.8 and 6.1.1.4'

loop_
_geom_angle_atom_site_label_1
_geom_angle_atom_site_label_2
_geom_angle_atom_site_label_3
_geom_angle
C18 Ru1 C1 103.48(12)
C18 Ru1 S2 93.86(9)
C1 Ru1 S2 94.14(8)
C18 Ru1 S1 113.77(9)
C1 Ru1 S1 142.42(8)
S2 Ru1 S1 88.29(3)
C18 Ru1 O1 77.96(10)
C1 Ru1 O1 92.33(9)
S2 Ru1 O1 170.58(5)
S1 Ru1 O1 90.76(5)
C28 S1 Ru1 105.54(10)
C33 S2 Ru1 105.66(10)
C24 O1 C25 117.7(2)
C24 O1 Ru1 109.74(16)
C25 O1 Ru1 131.17(16)
C1 N1 C2 111.5(2)
C1 N1 C4 126.4(2)
C2 N1 C4 121.6(3)
C1 N2 C3 111.3(2)
C1 N2 C11 125.9(2)
C3 N2 C11 122.2(2)
N2 C1 N1 103.6(2)
N2 C1 Ru1 130.5(2)
N1 C1 Ru1 124.9(2)
C3 C2 N1 106.6(3)
C3 C2 H2 126.7
N1 C2 H2 126.7
C2 C3 N2 106.9(3)
C2 C3 H3 126.5
N2 C3 H3 126.5
C5 C4 C9 120.3(3)
C5 C4 N1 120.4(3)
C9 C4 N1 119.3(3)
F1 C5 C6 118.8(3)
F1 C5 C4 118.8(3)
C6 C5 C4 122.4(3)
C5 C6 C7 117.8(3)
C5 C6 H6 121.1
C7 C6 H6 121.1
C8 C7 C6 121.0(3)
C8 C7 H7 119.5
C6 C7 H7 119.5
C7 C8 C9 121.0(3)
C7 C8 H8 119.5
C9 C8 H8 119.5
C4 C9 C8 117.6(3)
C4 C9 C10 121.4(3)
C8 C9 C10 121.0(3)
C9 C10 H10A 109.5
C9 C10 H10B 109.5
H10A C10 H10B 109.5
C9 C10 H10C 109.5
H10A C10 H10C 109.5
H10B C10 H10C 109.5
C16 C11 C12 120.1(3)
C16 C11 N2 120.2(3)
C12 C11 N2 119.7(3)
C13 C12 C11 117.3(3)
C13 C12 C17 122.3(3)
C11 C12 C17 120.4(3)
C14 C13 C12 121.4(4)
C14 C13 H13 119.3
C12 C13 H13 119.3
C15 C14 C13 121.1(3)
C15 C14 H14 119.4
C13 C14 H14 119.4
C14 C15 C16 117.6(4)
C14 C15 H15 121.2
C16 C15 H15 121.2
F2 C16 C11 118.9(3)
F2 C16 C15 118.7(3)
C11 C16 C15 122.4(3)
C12 C17 H17A 109.5
C12 C17 H17B 109.5
H17A C17 H17B 109.5
C12 C17 H17C 109.5
H17A C17 H17C 109.5
H17B C17 H17C 109.5
C19 C18 Ru1 120.1(2)
C19 C18 H18 120.0
Ru1 C18 H18 120.0
C20 C19 C24 118.6(3)
C20 C19 C18 123.1(3)
C24 C19 C18 118.2(3)
C21 C20 C19 120.8(3)
C21 C20 H20 119.6
C19 C20 H20 119.6
C22 C21 C20 119.5(3)
C22 C21 H21 120.2
C20 C21 H21 120.2
C21 C22 C23 121.5(3)
C21 C22 H22 119.2
C23 C22 H22 119.2
C24 C23 C22 118.4(3)
C24 C23 H23 120.8
C22 C23 H23 120.8
C23 C24 O1 125.9(3)
C23 C24 C19 121.0(3)
O1 C24 C19 113.0(2)
O1 C25 C27 106.5(2)
O1 C25 C26 109.9(3)
C27 C25 C26 113.1(3)
O1 C25 H25 109.1
C27 C25 H25 109.1
C26 C25 H25 109.1
C25 C26 H26A 109.5
C25 C26 H26B 109.5
H26A C26 H26B 109.5
C25 C26 H26C 109.5
H26A C26 H26C 109.5
H26B C26 H26C 109.5
C25 C27 H27A 109.5
C25 C27 H27B 109.5
H27A C27 H27B 109.5
C25 C27 H27C 109.5
H27A C27 H27C 109.5
H27B C27 H27C 109.5
C33 C28 C29 119.5(3)
C33 C28 S1 119.3(2)
C29 C28 S1 121.2(2)
C30 C29 C28 121.4(3)
C30 C29 Cl1 118.4(3)
C28 C29 Cl1 120.2(2)
C29 C30 C31 119.1(3)
C29 C30 H30 120.4
C31 C30 H30 120.4
C32 C31 C30 119.9(3)
C32 C31 H31 119(3)
C30 C31 H31 121(3)
C31 C32 C33 123.1(3)
C31 C32 Cl2 118.3(3)
C33 C32 Cl2 118.6(3)
C32 C33 C28 117.0(3)
C32 C33 S2 122.3(2)
C28 C33 S2 120.7(2)
C51 Ru2 C34 104.51(12)
C51 Ru2 S4 94.82(9)
C34 Ru2 S4 91.77(8)
C51 Ru2 S3 115.61(9)
C34 Ru2 S3 139.73(9)
S4 Ru2 S3 88.41(3)
C51 Ru2 O2 77.66(10)
C34 Ru2 O2 92.54(10)
S4 Ru2 O2 172.07(5)
S3 Ru2 O2 92.60(6)
C61 S3 Ru2 105.36(12)
C66 S4 Ru2 105.90(12)
C57 O2 C58 118.3(2)
C57 O2 Ru2 110.81(16)
C58 O2 Ru2 130.06(17)
C34 N3 C35 111.6(3)
C34 N3 C37 125.4(3)
C35 N3 C37 122.5(3)
C34 N4 C36 110.8(3)
C34 N4 C44 124.9(2)
C36 N4 C44 124.1(3)
N3 C34 N4 103.9(2)
N3 C34 Ru2 129.6(2)
N4 C34 Ru2 125.8(2)
C36 C35 N3 106.5(3)
C36 C35 H35 126.8
N3 C35 H35 126.8
C35 C36 N4 107.2(3)
C35 C36 H36 126.4
N4 C36 H36 126.4
C38 C37 C42 119.6(3)
C38 C37 N3 120.4(3)
C42 C37 N3 119.9(3)
F3 C38 C39 119.4(3)
F3 C38 C37 118.4(3)
C39 C38 C37 122.2(4)
C40 C39 C38 118.0(4)
C40 C39 H39 121.0
C38 C39 H39 121.0
C39 C40 C41 121.4(4)
C39 C40 H40 119.3
C41 C40 H40 119.3
C40 C41 C42 120.7(4)
C40 C41 H41 119.6
C42 C41 H41 119.6
C37 C42 C41 118.0(3)
C37 C42 C43 120.1(3)
C41 C42 C43 121.9(4)
C42 C43 H43A 109.5
C42 C43 H43B 109.5
H43A C43 H43B 109.5
C42 C43 H43C 109.5
H43A C43 H43C 109.5
H43B C43 H43C 109.5
C45 C44 C49 120.0(3)
C45 C44 N4 120.1(3)
C49 C44 N4 119.9(3)
C44 C45 C46 117.2(3)
C44 C45 C50 121.5(3)
C46 C45 C50 121.3(3)
C47 C46 C45 121.6(4)
C47 C46 H46 119.2
C45 C46 H46 119.2
C46 C47 C48 121.0(4)
C46 C47 H47 119.5
C48 C47 H47 119.5
C49 C48 C47 117.9(4)
C49 C48 H48 121.1
C47 C48 H48 121.1
F4 C49 C48 119.3(3)
F4 C49 C44 118.7(3)
C48 C49 C44 122.0(3)
C45 C50 H50A 109.5
C45 C50 H50B 109.5
H50A C50 H50B 109.5
C45 C50 H50C 109.5
H50A C50 H50C 109.5
H50B C50 H50C 109.5
C52 C51 Ru2 120.5(2)
C52 C51 H51 119.8
Ru2 C51 H51 119.8
C53 C52 C57 118.2(3)
C53 C52 C51 124.1(3)
C57 C52 C51 117.7(3)
C54 C53 C52 120.6(3)
C54 C53 H53 119.7
C52 C53 H53 119.7
C55 C54 C53 119.7(3)
C55 C54 H54 120.2
C53 C54 H54 120.2
C56 C55 C54 121.0(3)
C56 C55 H55 119.5
C54 C55 H55 119.5
C57 C56 C55 119.0(3)
C57 C56 H56 120.5
C55 C56 H56 120.5
O2 C57 C56 125.8(3)
O2 C57 C52 112.7(2)
C56 C57 C52 121.5(3)
O2 C58 C60 105.9(2)
O2 C58 C59 109.3(3)
C60 C58 C59 113.1(3)
O2 C58 H58 109.5
C60 C58 H58 109.5
C59 C58 H58 109.5
C58 C59 H59A 109.5
C58 C59 H59B 109.5
H59A C59 H59B 109.5
C58 C59 H59C 109.5
H59A C59 H59C 109.5
H59B C59 H59C 109.5
C58 C60 H60A 109.5
C58 C60 H60B 109.5
H60A C60 H60B 109.5
C58 C60 H60C 109.5
H60A C60 H60C 109.5
H60B C60 H60C 109.5
C62 C61 C66 118.1(4)
C62 C61 S3 122.4(3)
C66 C61 S3 119.5(2)
C63 C62 C61 121.8(4)
C63 C62 Cl3 114.6(4)
C61 C62 Cl3 123.3(4)
C64 C63 C62 120.3(4)
C64 C63 H63 119.8
C62 C63 H63 119.8
C63 C64 C65 118.4(4)
C63 C64 H64 120.8
C65 C64 H64 120.8
C64 C65 C66 122.8(4)
C64 C65 Cl4 117.6(3)
C66 C65 Cl4 119.6(3)
C61 C66 C65 118.4(3)
C61 C66 S4 120.5(2)
C65 C66 S4 121.2(3)
C1S O1S H1S 109.5
O1S C1S H1S1 109.5
O1S C1S H1S2 109.5
H1S1 C1S H1S2 109.5
O1S C1S H1S3 109.5
H1S1 C1S H1S3 109.5
H1S2 C1S H1S3 109.5

loop_
_geom_bond_atom_site_label_1
_geom_bond_atom_site_label_2
_geom_bond_distance
Ru1 C18 1.844(3)
Ru1 C1 2.066(3)
Ru1 S2 2.2610(7)
Ru1 S1 2.2731(7)
Ru1 O1 2.3055(19)
Cl1 C29 1.724(3)
Cl2 C32 1.747(3)
S1 C28 1.761(3)
S2 C33 1.747(3)
F1 C5 1.353(4)
F2 C16 1.364(4)
O1 C24 1.386(3)
O1 C25 1.476(3)
N1 C1 1.365(4)
N1 C2 1.382(4)
N1 C4 1.440(4)
N2 C1 1.357(4)
N2 C3 1.387(4)
N2 C11 1.435(4)
C2 C3 1.341(5)
C2 H2 0.9500
C3 H3 0.9500
C4 C5 1.379(5)
C4 C9 1.391(5)
C5 C6 1.371(4)
C6 C7 1.384(5)
C6 H6 0.9500
C7 C8 1.381(5)
C7 H7 0.9500
C8 C9 1.400(5)
C8 H8 0.9500
C9 C10 1.506(5)
C10 H10A 0.9800
C10 H10B 0.9800
C10 H10C 0.9800
C11 C16 1.376(5)
C11 C12 1.396(5)
C12 C13 1.395(5)
C12 C17 1.498(5)
C13 C14 1.379(6)
C13 H13 0.9500
C14 C15 1.374(6)
C14 H14 0.9500
C15 C16 1.379(5)
C15 H15 0.9500
C17 H17A 0.9800
C17 H17B 0.9800
C17 H17C 0.9800
C18 C19 1.451(4)
C18 H18 0.9500
C19 C20 1.394(4)
C19 C24 1.405(4)
C20 C21 1.383(4)
C20 H20 0.9500
C21 C22 1.376(5)
C21 H21 0.9500
C22 C23 1.396(5)
C22 H22 0.9500
C23 C24 1.386(4)
C23 H23 0.9500
C25 C27 1.506(4)
C25 C26 1.510(5)
C25 H25 1.0000
C26 H26A 0.9800
C26 H26B 0.9800
C26 H26C 0.9800
C27 H27A 0.9800
C27 H27B 0.9800
C27 H27C 0.9800
C28 C33 1.403(4)
C28 C29 1.413(4)
C29 C30 1.380(5)
C30 C31 1.380(6)
C30 H30 0.9500
C31 C32 1.369(5)
C31 H31 0.950(5)
C32 C33 1.401(4)
Ru2 C51 1.847(3)
Ru2 C34 2.056(3)
Ru2 S4 2.2547(7)
Ru2 S3 2.2659(7)
Ru2 O2 2.2852(19)
Cl3 C62 1.647(7)
Cl4 C65 1.745(5)
S3 C61 1.760(4)
S4 C66 1.743(3)
F3 C38 1.363(5)
F4 C49 1.346(4)
O2 C57 1.381(3)
O2 C58 1.478(3)
N3 C34 1.356(4)
N3 C35 1.393(4)
N3 C37 1.433(4)
N4 C34 1.370(4)
N4 C36 1.389(4)
N4 C44 1.438(4)
C35 C36 1.340(5)
C35 H35 0.9500
C36 H36 0.9500
C37 C38 1.384(5)
C37 C42 1.393(5)
C38 C39 1.380(6)
C39 C40 1.365(7)
C39 H39 0.9500
C40 C41 1.384(6)
C40 H40 0.9500
C41 C42 1.399(5)
C41 H41 0.9500
C42 C43 1.501(5)
C43 H43A 0.9800
C43 H43B 0.9800
C43 H43C 0.9800
C44 C45 1.392(5)
C44 C49 1.395(5)
C45 C46 1.403(5)
C45 C50 1.498(5)
C46 C47 1.368(6)
C46 H46 0.9500
C47 C48 1.388(6)
C47 H47 0.9500
C48 C49 1.369(5)
C48 H48 0.9500
C50 H50A 0.9800
C50 H50B 0.9800
C50 H50C 0.9800
C51 C52 1.449(4)
C51 H51 0.9500
C52 C53 1.397(4)
C52 C57 1.406(4)
C53 C54 1.391(4)
C53 H53 0.9500
C54 C55 1.388(5)
C54 H54 0.9500
C55 C56 1.384(5)
C55 H55 0.9500
C56 C57 1.384(4)
C56 H56 0.9500
C58 C60 1.506(4)
C58 C59 1.517(5)
C58 H58 1.0000
C59 H59A 0.9800
C59 H59B 0.9800
C59 H59C 0.9800
C60 H60A 0.9800
C60 H60B 0.9800
C60 H60C 0.9800
C61 C62 1.397(5)
C61 C66 1.398(5)
C62 C63 1.392(7)
C63 C64 1.364(7)
C63 H63 0.9500
C64 C65 1.379(6)
C64 H64 0.9500
C65 C66 1.404(5)
O1S C1S 1.384(8)
O1S H1S 0.8400
C1S H1S1 0.9800
C1S H1S2 0.9800
C1S H1S3 0.9800

loop_
_geom_torsion_atom_site_label_1
_geom_torsion_atom_site_label_2
_geom_torsion_atom_site_label_3
_geom_torsion_atom_site_label_4
_geom_torsion
C3 N2 C1 N1 1.1(4)
C11 N2 C1 N1 -170.3(3)
C3 N2 C1 Ru1 -167.2(3)
C11 N2 C1 Ru1 21.4(5)
C2 N1 C1 N2 -1.8(4)
C4 N1 C1 N2 170.0(3)
C2 N1 C1 Ru1 167.3(3)
C4 N1 C1 Ru1 -20.8(4)
C1 N1 C2 C3 1.9(4)
C4 N1 C2 C3 -170.4(3)
N1 C2 C3 N2 -1.1(5)
C1 N2 C3 C2 0.0(4)
C11 N2 C3 C2 171.7(3)
C1 N1 C4 C5 85.5(4)
C2 N1 C4 C5 -103.4(4)
C1 N1 C4 C9 -94.8(4)
C2 N1 C4 C9 76.3(4)
C9 C4 C5 F1 -179.7(3)
N1 C4 C5 F1 -0.1(4)
C9 C4 C5 C6 1.0(5)
N1 C4 C5 C6 -179.4(3)
F1 C5 C6 C7 180.0(3)
C4 C5 C6 C7 -0.7(5)
C5 C6 C7 C8 0.0(5)
C6 C7 C8 C9 0.5(5)
C5 C4 C9 C8 -0.5(5)
N1 C4 C9 C8 179.9(3)
C5 C4 C9 C10 -177.8(3)
N1 C4 C9 C10 2.6(5)
C7 C8 C9 C4 -0.3(5)
C7 C8 C9 C10 177.0(3)
C1 N2 C11 C16 -107.4(4)
C3 N2 C11 C16 82.1(4)
C1 N2 C11 C12 76.1(4)
C3 N2 C11 C12 -94.4(4)
C16 C11 C12 C13 2.9(5)
N2 C11 C12 C13 179.4(3)
C16 C11 C12 C17 -175.6(3)
N2 C11 C12 C17 0.8(4)
C11 C12 C13 C14 -1.0(5)
C17 C12 C13 C14 177.5(3)
C12 C13 C14 C15 -1.2(6)
C13 C14 C15 C16 1.5(5)
C12 C11 C16 F2 177.7(3)
N2 C11 C16 F2 1.3(4)
C12 C11 C16 C15 -2.7(5)
N2 C11 C16 C15 -179.2(3)
C14 C15 C16 F2 180.0(3)
C14 C15 C16 C11 0.5(5)
C1 Ru1 C18 C19 97.3(2)
S2 Ru1 C18 C19 -167.5(2)
S1 Ru1 C18 C19 -77.6(2)
O1 Ru1 C18 C19 7.8(2)
Ru1 C18 C19 C20 172.4(2)
Ru1 C18 C19 C24 -6.3(4)
C24 C19 C20 C21 1.0(4)
C18 C19 C20 C21 -177.8(3)
C19 C20 C21 C22 -0.9(5)
C20 C21 C22 C23 0.7(5)
C21 C22 C23 C24 -0.5(5)
C22 C23 C24 O1 -179.1(3)
C22 C23 C24 C19 0.5(5)
C25 O1 C24 C23 -4.8(4)
Ru1 O1 C24 C23 -172.6(2)
C25 O1 C24 C19 175.6(2)
Ru1 O1 C24 C19 7.7(3)
C20 C19 C24 C23 -0.8(4)
C18 C19 C24 C23 178.0(3)
C20 C19 C24 O1 178.9(2)
C18 C19 C24 O1 -2.4(4)
C24 O1 C25 C27 162.7(2)
Ru1 O1 C25 C27 -32.5(3)
C24 O1 C25 C26 -74.5(3)
Ru1 O1 C25 C26 90.3(3)
Ru1 S1 C28 C33 -4.9(3)
Ru1 S1 C28 C29 175.3(2)
C33 C28 C29 C30 1.4(5)
S1 C28 C29 C30 -178.8(3)
C33 C28 C29 Cl1 -179.0(2)
S1 C28 C29 Cl1 0.9(4)
C28 C29 C30 C31 -1.6(6)
Cl1 C29 C30 C31 178.7(3)
C29 C30 C31 C32 0.2(6)
C30 C31 C32 C33 1.6(6)
C30 C31 C32 Cl2 -177.8(3)
C31 C32 C33 C28 -1.8(5)
Cl2 C32 C33 C28 177.6(2)
C31 C32 C33 S2 178.7(3)
Cl2 C32 C33 S2 -1.9(4)
C29 C28 C33 C32 0.3(4)
S1 C28 C33 C32 -179.5(2)
C29 C28 C33 S2 179.8(2)
S1 C28 C33 S2 -0.1(3)
Ru1 S2 C33 C32 -175.6(2)
Ru1 S2 C33 C28 5.0(3)
C35 N3 C34 N4 -0.7(3)
C37 N3 C34 N4 171.4(3)
C35 N3 C34 Ru2 170.3(2)
C37 N3 C34 Ru2 -17.6(5)
C36 N4 C34 N3 1.2(3)
C44 N4 C34 N3 -173.6(3)
C36 N4 C34 Ru2 -170.3(2)
C44 N4 C34 Ru2 15.0(4)
C34 N3 C35 C36 0.0(4)
C37 N3 C35 C36 -172.4(3)
N3 C35 C36 N4 0.7(4)
C34 N4 C36 C35 -1.2(4)
C44 N4 C36 C35 173.5(3)
C34 N3 C37 C38 105.4(4)
C35 N3 C37 C38 -83.4(4)
C34 N3 C37 C42 -76.6(4)
C35 N3 C37 C42 94.7(4)
C42 C37 C38 F3 -179.3(3)
N3 C37 C38 F3 -1.2(5)
C42 C37 C38 C39 0.8(5)
N3 C37 C38 C39 178.9(3)
F3 C38 C39 C40 -179.9(3)
C37 C38 C39 C40 0.0(6)
C38 C39 C40 C41 -0.2(6)
C39 C40 C41 C42 -0.3(6)
C38 C37 C42 C41 -1.3(5)
N3 C37 C42 C41 -179.4(3)
C38 C37 C42 C43 179.2(3)
N3 C37 C42 C43 1.1(5)
C40 C41 C42 C37 1.1(5)
C40 C41 C42 C43 -179.5(4)
C34 N4 C44 C45 90.0(4)
C36 N4 C44 C45 -84.1(4)
C34 N4 C44 C49 -89.3(4)
C36 N4 C44 C49 96.7(4)
C49 C44 C45 C46 5.7(5)
N4 C44 C45 C46 -173.5(3)
C49 C44 C45 C50 -175.2(3)
N4 C44 C45 C50 5.5(5)
C44 C45 C46 C47 -1.6(5)
C50 C45 C46 C47 179.3(3)
C45 C46 C47 C48 -2.8(6)
C46 C47 C48 C49 3.1(6)
C47 C48 C49 F4 -178.4(3)
C47 C48 C49 C44 1.2(5)
C45 C44 C49 F4 173.9(3)
N4 C44 C49 F4 -6.9(4)
C45 C44 C49 C48 -5.7(5)
N4 C44 C49 C48 173.6(3)
C34 Ru2 C51 C52 -96.0(2)
S4 Ru2 C51 C52 170.9(2)
S3 Ru2 C51 C52 80.4(2)
O2 Ru2 C51 C52 -6.5(2)
Ru2 C51 C52 C53 -175.4(2)
Ru2 C51 C52 C57 5.3(4)
C57 C52 C53 C54 -1.1(5)
C51 C52 C53 C54 179.6(3)
C52 C53 C54 C55 0.1(5)
C53 C54 C55 C56 0.5(5)
C54 C55 C56 C57 0.0(5)
C58 O2 C57 C56 4.0(4)
Ru2 O2 C57 C56 174.5(3)
C58 O2 C57 C52 -176.9(2)
Ru2 O2 C57 C52 -6.4(3)
C55 C56 C57 O2 178.0(3)
C55 C56 C57 C52 -1.1(5)
C53 C52 C57 O2 -177.5(3)
C51 C52 C57 O2 1.8(4)
C53 C52 C57 C56 1.7(4)
C51 C52 C57 C56 -179.0(3)
C57 O2 C58 C60 -161.3(3)
Ru2 O2 C58 C60 30.4(4)
C57 O2 C58 C59 76.5(3)
Ru2 O2 C58 C59 -91.8(3)
Ru2 S3 C61 C62 -174.8(3)
Ru2 S3 C61 C66 6.5(3)
C66 C61 C62 C63 -0.4(5)
S3 C61 C62 C63 -179.1(3)
C66 C61 C62 Cl3 -173.9(4)
S3 C61 C62 Cl3 7.4(6)
C61 C62 C63 C64 3.3(6)
Cl3 C62 C63 C64 177.3(5)
C62 C63 C64 C65 -2.0(6)
C63 C64 C65 C66 -2.2(6)
C63 C64 C65 Cl4 177.4(3)
C62 C61 C66 C65 -3.6(5)
S3 C61 C66 C65 175.2(2)
C62 C61 C66 S4 176.3(3)
S3 C61 C66 S4 -5.0(4)
C64 C65 C66 C61 5.0(5)
Cl4 C65 C66 C61 -174.6(2)
C64 C65 C66 S4 -174.8(3)
Cl4 C65 C66 S4 5.6(4)
Ru2 S4 C66 C61 0.7(3)
Ru2 S4 C66 C65 -179.4(2)
